data_4028257
loop_
_publ_author_name
'Hye Sun Kim'
'Martin G. Banwell'
'Anthony C. Willis'

_publ_contact_author_address
;
Research School of Chemistry,
Australian National University,
Canberra, A. C. T. 0200, Australia
;
_publ_contact_author_email 'mgb@rsc.anu.edu.au '
_publ_contact_author_fax ' 61 2 6125 8114 '
_publ_contact_author_name 'Martin G. Banwell'
_publ_contact_author_phone ' 61 2 6125 8202 '
_publ_section_title
;
 Convergent Total Syntheses of the Amaryllidaceae Alkaloids Lycoranine A,
 Lycoranine B, and 2-Methoxypratosine
;
_journal_name_full 'Journal of Organic Chemistry'
_journal_page_first 5103
_journal_page_last 5109
_journal_paper_doi 10.1021/jo4006987
_journal_volume 78
_journal_year 2013
_chemical_absolute_configuration unk
_chemical_compound_source local
_chemical_formula_moiety 'C18 H13 N O4'
_chemical_formula_sum 'C18 H13 N O4'
_chemical_formula_weight 307.31
_space_group_IT_number 19
_symmetry_cell_setting orthorhombic
_symmetry_space_group_name_Hall 'P 2ac 2ab'
_symmetry_space_group_name_H-M 'P 21 21 21'
_atom_sites_solution_hydrogens geom
_atom_sites_solution_primary direct
_audit_creation_date 12-08-22
_audit_creation_method CRYSTALS_ver_14.11
_audit_update_record
;
2012-08-22 - Report on C18 H13 N O4 
             by Anthony C. Willis
             for  Hye Sun Kim and Martin Banwell

2012-08-22 - passes checkcif tests with few warnings  
;
_cell_angle_alpha 90
_cell_angle_beta 90
_cell_angle_gamma 90
_cell_formula_units_Z 4
_cell_length_a 4.9832(3)
_cell_length_b 16.4133(7)
_cell_length_c 16.4878(7)
_cell_measurement_reflns_used 11381
_cell_measurement_temperature 200
_cell_measurement_theta_max 25
_cell_measurement_theta_min 3
_cell_volume 1348.55(11)
_computing_cell_refinement 'DENZO/SCALEPACK (Otwinowski & Minor, 1997)'
_computing_data_collection 'COLLECT (Nonius, 2001).'
_computing_data_reduction 'DENZO/SCALEPACK (Otwinowski & Minor, 1997)'
_computing_molecular_graphics
;  
ORTEP-II (Johnson 1976) in teXsan (MSC, 1992-1997) 
;
_computing_publication_material 'CRYSTALS (Betteridge et al., 2003)'
_computing_structure_refinement 'CRYSTALS (Betteridge et al., 2003)'
_computing_structure_solution 'SIR92 (Altomare et al., 1994)'
_diffrn_ambient_temperature 200
_diffrn_measured_fraction_theta_full 0.997
_diffrn_measured_fraction_theta_max 0.997
_diffrn_measurement_device Area
_diffrn_measurement_device_type 'Nonius KappaCCD'
_diffrn_measurement_method ' \f and \w scans with CCD '
_diffrn_radiation_monochromator graphite
_diffrn_radiation_type 'Mo K\a'
_diffrn_radiation_wavelength 0.71073
_diffrn_reflns_av_R_equivalents 0.081
_diffrn_reflns_limit_h_max 5
_diffrn_reflns_limit_h_min -5
_diffrn_reflns_limit_k_max 19
_diffrn_reflns_limit_k_min -19
_diffrn_reflns_limit_l_max 19
_diffrn_reflns_limit_l_min -19
_diffrn_reflns_number 15308
_diffrn_reflns_theta_full 25.000
_diffrn_reflns_theta_max 25.000
_diffrn_reflns_theta_min 2.765
_diffrn_standards_number 0
_exptl_absorpt_coefficient_mu 0.108
_exptl_absorpt_correction_T_max 0.997
_exptl_absorpt_correction_T_min 0.796
_exptl_absorpt_correction_type multi-scan
_exptl_absorpt_process_details 'DENZO/SCALEPACK (Otwinowski & Minor, 1997)'
_exptl_crystal_colour white
_exptl_crystal_density_diffrn 1.514
_exptl_crystal_description needle
_exptl_crystal_F_000 640
_exptl_crystal_size_max 0.240
_exptl_crystal_size_mid 0.040
_exptl_crystal_size_min 0.030
_refine_diff_density_max 0.26
_refine_diff_density_min -0.26
_refine_ls_extinction_method none
_refine_ls_goodness_of_fit_ref 0.9826
_refine_ls_hydrogen_treatment constr
_refine_ls_matrix_type full
_refine_ls_number_parameters 208
_refine_ls_number_reflns 1409
_refine_ls_number_restraints 0
_refine_ls_R_factor_all 0.0504
_refine_ls_R_factor_gt 0.0374
_refine_ls_shift/su_max 0.0002601
_refine_ls_shift/su_mean 0.0000620
_refine_ls_structure_factor_coef Fsqd
_refine_ls_weighting_details
;
 Method= Modified Sheldrick 
 w=1/[\s^2^(F^2^) + ( 0.05P)^2^ + 0.31P] 
 ,where P=(max(Fo^2^,0) + 2Fc^2^)/3 
;
_refine_ls_weighting_scheme calc
_refine_ls_wR_factor_all 0.0911
_refine_ls_wR_factor_gt 0.0854
_refine_ls_wR_factor_ref 0.0911
_reflns_limit_h_max 5
_reflns_limit_h_min 0
_reflns_limit_k_max 19
_reflns_limit_k_min 0
_reflns_limit_l_max 19
_reflns_limit_l_min 0
_reflns_number_gt 1143
_reflns_number_total 1411
_reflns_threshold_expression I>2.0\s(I)
_oxford_diffrn_Wilson_B_factor 2.66
_oxford_diffrn_Wilson_scale 7.95
_oxford_refine_ls_r_factor_ref 0.0504
_oxford_refine_ls_scale 0.3908(9)
_oxford_reflns_number_all 1409
_oxford_reflns_threshold_expression_ref I>-10.0\s(I)
_oxford_structure_analysis_title '8221133 ban1228'
_cod_data_source_file jo4006987_si_003.cif
_cod_data_source_block ban1228
_cod_original_sg_symbol_H-M 'P 21 21 21 '
_cod_database_code 4028257

loop_
_symmetry_equiv_pos_as_xyz
x,y,z
x+1/2,-y+1/2,-z
-x,y+1/2,-z+1/2
-x+1/2,-y,z+1/2

loop_
_atom_site_label
_atom_site_type_symbol
_atom_site_fract_x
_atom_site_fract_y
_atom_site_fract_z
_atom_site_U_iso_or_equiv
_atom_site_occupancy
_atom_site_adp_type
_atom_site_refinement_flags_posn
N1 N 0.5398(5) 0.42452(13) 0.46053(13) 0.0330 1.0000 Uani .
C2 C 0.7336(7) 0.37535(17) 0.42024(17) 0.0344 1.0000 Uani .
C3 C 0.8688(7) 0.33242(18) 0.47745(17) 0.0382 1.0000 Uani .
C4 C 0.7685(6) 0.35351(16) 0.55663(17) 0.0338 1.0000 Uani .
C5 C 0.8272(7) 0.33152(18) 0.63674(17) 0.0381 1.0000 Uani .
C6 C 0.6803(7) 0.36852(18) 0.69845(16) 0.0350 1.0000 Uani .
C7 C 0.4767(6) 0.42590(16) 0.68336(17) 0.0342 1.0000 Uani .
C8 C 0.4148(6) 0.44786(17) 0.60319(16) 0.0322 1.0000 Uani .
C9 C 0.2154(6) 0.50663(16) 0.57661(17) 0.0306 1.0000 Uani .
C10 C 0.0481(7) 0.54799(17) 0.63271(17) 0.0329 1.0000 Uani .
C11 C -0.1318(7) 0.60263(17) 0.60126(16) 0.0324 1.0000 Uani .
O12 O -0.3117(5) 0.65046(11) 0.64273(11) 0.0398 1.0000 Uani .
C13 C -0.4521(7) 0.69744(18) 0.58267(16) 0.0391 1.0000 Uani .
O14 O -0.3415(5) 0.67790(12) 0.50549(12) 0.0425 1.0000 Uani .
C15 C -0.1510(6) 0.61823(16) 0.51843(17) 0.0337 1.0000 Uani .
C16 C 0.0038(7) 0.57889(16) 0.46255(17) 0.0353 1.0000 Uani .
C17 C 0.1902(7) 0.52227(16) 0.49302(17) 0.0334 1.0000 Uani .
C18 C 0.3568(6) 0.48084(17) 0.43029(18) 0.0356 1.0000 Uani .
C19 C 0.5649(6) 0.41038(17) 0.54369(16) 0.0315 1.0000 Uani .
C20 C 0.7680(7) 0.37623(19) 0.33048(17) 0.0442 1.0000 Uani .
O21 O 0.7207(5) 0.35272(14) 0.77964(12) 0.0456 1.0000 Uani .
C22 C 0.9458(8) 0.3034(2) 0.80062(19) 0.0503 1.0000 Uani .
O23 O 0.3352(5) 0.49395(13) 0.35732(11) 0.0465 1.0000 Uani .
H31 H 1.0049 0.2952 0.4664 0.0462 1.0000 Uiso R
H51 H 0.9683 0.2934 0.6476 0.0458 1.0000 Uiso R
H71 H 0.3837 0.4506 0.7277 0.0414 1.0000 Uiso R
H101 H 0.0621 0.5395 0.6886 0.0386 1.0000 Uiso R
H131 H -0.4205 0.7557 0.5938 0.0472 1.0000 Uiso R
H132 H -0.6444 0.6831 0.5834 0.0471 1.0000 Uiso R
H161 H -0.0157 0.5881 0.4047 0.0426 1.0000 Uiso R
H201 H 0.9043 0.3350 0.3161 0.0656 1.0000 Uiso R
H202 H 0.8320 0.4284 0.3133 0.0659 1.0000 Uiso R
H203 H 0.6010 0.3632 0.3039 0.0653 1.0000 Uiso R
H221 H 0.9567 0.3027 0.8600 0.0744 1.0000 Uiso R
H222 H 1.1092 0.3265 0.7766 0.0747 1.0000 Uiso R
H223 H 0.9121 0.2487 0.7783 0.0751 1.0000 Uiso R

loop_
_atom_site_aniso_label
_atom_site_aniso_U_11
_atom_site_aniso_U_22
_atom_site_aniso_U_33
_atom_site_aniso_U_23
_atom_site_aniso_U_13
_atom_site_aniso_U_12
N1 0.0349(14) 0.0350(12) 0.0290(13) 0.0002(10) -0.0013(11) -0.0011(12)
C2 0.0367(17) 0.0340(14) 0.0325(15) -0.0054(12) 0.0033(14) -0.0020(14)
C3 0.0411(19) 0.0365(14) 0.0370(16) -0.0048(13) 0.0037(15) 0.0025(16)
C4 0.0347(17) 0.0315(14) 0.0351(16) -0.0026(12) 0.0014(15) -0.0035(14)
C5 0.0386(19) 0.0379(15) 0.0377(16) 0.0042(13) -0.0009(15) 0.0042(17)
C6 0.0405(19) 0.0387(15) 0.0257(14) 0.0025(12) -0.0040(14) 0.0007(17)
C7 0.0332(17) 0.0358(15) 0.0337(15) 0.0020(12) -0.0016(14) -0.0006(15)
C8 0.0336(18) 0.0309(13) 0.0322(15) 0.0015(12) 0.0000(14) -0.0011(15)
C9 0.0283(16) 0.0296(13) 0.0340(15) -0.0005(12) -0.0003(14) -0.0035(13)
C10 0.0342(17) 0.0351(14) 0.0294(14) 0.0029(12) -0.0045(14) -0.0032(15)
C11 0.0332(18) 0.0323(14) 0.0317(15) -0.0017(12) 0.0009(14) -0.0027(15)
O12 0.0413(13) 0.0425(11) 0.0356(12) 0.0015(9) -0.0009(10) 0.0101(11)
C13 0.041(2) 0.0392(15) 0.0375(17) 0.0028(13) -0.0035(15) 0.0030(16)
O14 0.0446(13) 0.0471(11) 0.0358(11) 0.0082(10) -0.0021(12) 0.0100(11)
C15 0.0338(17) 0.0307(14) 0.0367(16) 0.0012(12) -0.0049(15) -0.0047(15)
C16 0.0371(18) 0.0376(15) 0.0313(15) 0.0006(12) -0.0025(15) -0.0020(15)
C17 0.0360(17) 0.0322(14) 0.0319(15) 0.0012(12) 0.0004(15) -0.0055(15)
C18 0.0347(17) 0.0348(14) 0.0373(17) 0.0019(12) -0.0007(17) -0.0030(15)
C19 0.0331(17) 0.0327(14) 0.0286(15) -0.0009(12) 0.0025(14) -0.0046(14)
C20 0.050(2) 0.0491(17) 0.0334(16) -0.0025(14) 0.0064(16) 0.0039(17)
O21 0.0472(15) 0.0594(14) 0.0303(11) 0.0058(10) 0.0007(10) 0.0157(13)
C22 0.045(2) 0.067(2) 0.0387(17) 0.0118(16) -0.0002(17) 0.017(2)
O23 0.0544(15) 0.0566(13) 0.0284(12) 0.0025(10) -0.0006(12) 0.0078(13)

loop_
_atom_type_symbol
_atom_type_scat_dispersion_real
_atom_type_scat_dispersion_imag
_atom_type_scat_Cromer_Mann_a1
_atom_type_scat_Cromer_Mann_b1
_atom_type_scat_Cromer_Mann_a2
_atom_type_scat_Cromer_Mann_b2
_atom_type_scat_Cromer_Mann_a3
_atom_type_scat_Cromer_Mann_b3
_atom_type_scat_Cromer_Mann_a4
_atom_type_scat_Cromer_Mann_b4
_atom_type_scat_Cromer_Mann_c
_atom_type_scat_source
C 0.0033 0.0016 2.3100 20.8439 1.0200 10.2075 1.5886 0.5687 0.8650 51.6512 0.2156 'International Tables Vol C 4.2.6.8 and 6.1.1.4'
H 0.0000 0.0000 0.4930 10.5109 0.3229 26.1257 0.1402 3.1424 0.0408 57.7998 0.0030 'International Tables Vol C 4.2.6.8 and 6.1.1.4'
N 0.0061 0.0033 12.2126 0.0057 3.1322 9.8933 2.0125 28.9975 1.1663 0.5826 -11.5290 'International Tables Vol C 4.2.6.8 and 6.1.1.4'
O 0.0106 0.0060 3.0485 13.2771 2.2868 5.7011 1.5463 0.3239 0.8670 32.9089 0.2508 'International Tables Vol C 4.2.6.8 and 6.1.1.4'

loop_
_geom_angle_atom_site_label_1
_geom_angle_atom_site_label_2
_geom_angle_atom_site_label_3
_geom_angle
_geom_angle_publ_flag
C2 N1 C18 130.9(2) yes
C2 N1 C19 107.7(2) yes
C18 N1 C19 121.4(2) yes
N1 C2 C3 107.9(2) yes
N1 C2 C20 122.4(3) yes
C3 C2 C20 129.7(3) yes
C2 C3 C4 109.4(3) yes
C2 C3 H31 124.5 no
C4 C3 H31 126.1 no
C3 C4 C5 136.1(3) yes
C3 C4 C19 105.9(3) yes
C5 C4 C19 117.9(3) yes
C4 C5 C6 117.8(3) yes
C4 C5 H51 119.8 no
C6 C5 H51 122.3 no
C5 C6 C7 122.8(3) yes
C5 C6 O21 123.4(3) yes
C7 C6 O21 113.8(3) yes
C6 C7 C8 119.8(3) yes
C6 C7 H71 119.9 no
C8 C7 H71 120.3 no
C7 C8 C9 127.2(3) yes
C7 C8 C19 115.9(3) yes
C9 C8 C19 116.9(2) yes
C8 C9 C10 121.5(3) yes
C8 C9 C17 118.5(3) yes
C10 C9 C17 119.9(3) yes
C9 C10 C11 116.8(2) yes
C9 C10 H101 121.8 no
C11 C10 H101 121.4 no
C10 C11 O12 127.8(2) yes
C10 C11 C15 122.5(3) yes
O12 C11 C15 109.7(3) yes
C11 O12 C13 106.4(2) yes
O12 C13 O14 107.9(2) yes
O12 C13 H131 108.3 no
O14 C13 H131 108.8 no
O12 C13 H132 109.6 no
O14 C13 H132 109.5 no
H131 C13 H132 112.5 no
C13 O14 C15 106.7(2) yes
C11 C15 O14 109.2(3) yes
C11 C15 C16 122.4(3) yes
O14 C15 C16 128.3(3) yes
C15 C16 C17 116.4(3) yes
C15 C16 H161 122.3 no
C17 C16 H161 121.3 no
C9 C17 C16 121.9(3) yes
C9 C17 C18 123.1(3) yes
C16 C17 C18 114.9(3) yes
C17 C18 N1 114.8(2) yes
C17 C18 O23 123.4(3) yes
N1 C18 O23 121.7(3) yes
N1 C19 C4 109.1(2) yes
N1 C19 C8 125.2(3) yes
C4 C19 C8 125.8(3) yes
C2 C20 H201 108.1 no
C2 C20 H202 109.9 no
H201 C20 H202 108.3 no
C2 C20 H203 110.5 no
H201 C20 H203 109.4 no
H202 C20 H203 110.6 no
C6 O21 C22 117.2(2) yes
O21 C22 H221 107.0 no
O21 C22 H222 109.5 no
H221 C22 H222 111.2 no
O21 C22 H223 107.0 no
H221 C22 H223 111.9 no
H222 C22 H223 110.1 no

loop_
_geom_bond_atom_site_label_1
_geom_bond_atom_site_label_2
_geom_bond_distance
_geom_bond_publ_flag
N1 C2 1.423(4) yes
N1 C18 1.391(4) yes
N1 C19 1.396(3) yes
C2 C3 1.357(4) yes
C2 C20 1.490(4) yes
C3 C4 1.440(4) yes
C3 H31 0.931 no
C4 C5 1.400(4) yes
C4 C19 1.395(4) yes
C5 C6 1.393(4) yes
C5 H51 0.958 no
C6 C7 1.406(4) yes
C6 O21 1.378(3) yes
C7 C8 1.404(4) yes
C7 H71 0.956 no
C8 C9 1.453(4) yes
C8 C19 1.379(4) yes
C9 C10 1.418(4) yes
C9 C17 1.408(4) yes
C10 C11 1.370(4) yes
C10 H101 0.934 no
C11 O12 1.374(4) yes
C11 C15 1.393(4) yes
O12 C13 1.437(3) yes
C13 O14 1.423(3) yes
C13 H131 0.986 no
C13 H132 0.987 no
O14 C15 1.380(4) yes
C15 C16 1.364(4) yes
C16 C17 1.406(4) yes
C16 H161 0.971 no
C17 C18 1.491(4) yes
C18 O23 1.227(4) yes
C20 H201 0.988 no
C20 H202 0.957 no
C20 H203 0.965 no
O21 C22 1.426(4) yes
C22 H221 0.981 no
C22 H222 0.982 no
C22 H223 0.985 no

loop_
_geom_contact_atom_site_label_1
_geom_contact_atom_site_label_2
_geom_contact_distance
_geom_contact_site_symmetry_2
_geom_contact_publ_flag
O12 C20 3.134(3) 4_565 no
O12 C22 3.240(4) 3_656 no
O12 C9 3.509(4) 1_455 no
O14 C13 3.172(4) 2_566 no
O14 C22 3.431(4) 4_564 no
O14 O14 3.441(3) 2_566 no
O14 O14 3.441(3) 2_466 no
O14 C17 3.466(4) 1_455 no
O21 C16 3.407(4) 4_565 no
O21 O23 3.588(3) 4_665 no
O23 C20 3.452(4) 1_455 no
O23 C7 3.517(4) 4_564 no
N1 C16 3.430(4) 1_655 no
C2 C17 3.526(4) 1_655 no
C2 C18 3.559(4) 1_655 no
C3 C17 3.513(4) 1_655 no
C3 C18 3.529(4) 1_655 no
C4 C9 3.374(4) 1_655 no
C5 C8 3.539(4) 1_655 no
C7 C10 3.581(4) 1_655 no
C8 C11 3.400(4) 1_655 no
C8 C10 3.591(4) 1_655 no
C9 C13 3.545(4) 1_655 no
C10 C13 3.592(4) 1_655 no
C13 C22 3.575(5) 3_556 no
C13 C15 3.594(4) 2_466 no

loop_
_geom_torsion_atom_site_label_1
_geom_torsion_atom_site_label_2
_geom_torsion_atom_site_label_3
_geom_torsion_atom_site_label_4
_geom_torsion
_geom_torsion_publ_flag
O12 C11 C10 C9 -179.2(3) no
O12 C11 C15 O14 1.1(3) no
O12 C11 C15 C16 -179.6(3) no
O12 C13 O14 C15 2.9(3) no
O14 C13 O12 C11 -2.2(3) no
O14 C15 C11 C10 -177.7(3) no
O14 C15 C16 C17 177.8(3) no
O21 C6 C5 C4 -179.3(3) no
O21 C6 C7 C8 179.9(3) no
O23 C18 N1 C2 2.3(5) no
O23 C18 N1 C19 179.5(3) no
O23 C18 C17 C9 179.7(3) no
O23 C18 C17 C16 -0.4(4) no
N1 C2 C3 C4 -0.8(4) no
N1 C18 C17 C9 0.4(4) no
N1 C18 C17 C16 -179.6(3) no
N1 C19 C4 C3 -0.3(3) no
N1 C19 C4 C5 179.4(3) no
N1 C19 C8 C7 -178.7(3) no
N1 C19 C8 C9 -0.0(4) no
C2 N1 C18 C17 -178.4(3) no
C2 N1 C19 C4 -0.2(3) no
C2 N1 C19 C8 178.8(3) no
C2 C3 C4 C5 -178.9(3) no
C2 C3 C4 C19 0.7(3) no
C3 C2 N1 C18 178.0(3) no
C3 C2 N1 C19 0.6(3) no
C3 C4 C5 C6 178.9(3) no
C3 C4 C19 C8 -179.3(3) no
C4 C3 C2 C20 178.5(3) no
C4 C5 C6 C7 0.5(5) no
C4 C19 N1 C18 -177.9(2) no
C4 C19 C8 C7 0.1(4) no
C4 C19 C8 C9 178.8(3) no
C5 C4 C19 C8 0.4(5) no
C5 C6 O21 C22 7.7(4) no
C5 C6 C7 C8 0.0(5) no
C6 C5 C4 C19 -0.7(4) no
C6 C7 C8 C9 -178.9(3) no
C6 C7 C8 C19 -0.3(4) no
C7 C6 O21 C22 -172.1(3) no
C7 C8 C9 C10 -2.2(5) no
C7 C8 C9 C17 177.8(3) no
C8 C9 C10 C11 179.5(3) no
C8 C9 C17 C16 -179.4(3) no
C8 C9 C17 C18 0.6(4) no
C8 C19 N1 C18 1.1(4) no
C9 C10 C11 C15 -0.6(5) no
C9 C17 C16 C15 0.3(4) no
C10 C9 C8 C19 179.3(3) no
C10 C9 C17 C16 0.6(4) no
C10 C9 C17 C18 -179.5(3) no
C10 C11 O12 C13 179.5(3) no
C10 C11 C15 C16 1.5(5) no
C11 C10 C9 C17 -0.4(4) no
C11 C15 O14 C13 -2.5(3) no
C11 C15 C16 C17 -1.3(4) no
C13 O12 C11 C15 0.7(3) no
C13 O14 C15 C16 178.3(3) no
C15 C16 C17 C18 -179.7(3) no
C17 C9 C8 C19 -0.8(4) no
C17 C18 N1 C19 -1.3(4) no
C18 N1 C2 C20 -1.3(5) no
C19 N1 C2 C20 -178.7(3) no
